data_9000834
loop_
_publ_author_name
'Guggenheim, S.'

_publ_section_title
;
 Cation ordering in lepidolite
 type 1M  from Radkovice
;
_journal_name_full 'American Mineralogist'
_journal_page_first 1221
_journal_page_last 1232
_journal_volume 66
_journal_year 1981
_chemical_formula_sum 'Al1.808 F2 K Li1.56 O10 Si3.492'
_chemical_name_mineral Lepidolite-1M
_space_group_IT_number 12
_symmetry_space_group_name_Hall '-C 2y'
_symmetry_space_group_name_H-M 'C 1 2/m 1'
_cell_angle_alpha 90
_cell_angle_beta 100.77
_cell_angle_gamma 90
_cell_length_a 5.209
_cell_length_b 9.011
_cell_length_c 10.149
_cell_formula_units_Z 2
_cell_volume 467.986
_database_code_amcsd 0000851
_exptl_crystal_density_diffrn 2.802
_cod_original_formula_sum 'K Li1.56 Al1.808 Si3.492 O10 F2'
_cod_database_code 9000834

loop_
_space_group_symop_operation_xyz
x,y,z
1/2+x,1/2+y,z
x,-y,z
1/2+x,1/2-y,z
-x,y,-z
1/2-x,1/2+y,-z
-x,-y,-z
1/2-x,1/2-y,-z

loop_
_atom_site_aniso_label
_atom_site_aniso_U_11
_atom_site_aniso_U_22
_atom_site_aniso_U_33
_atom_site_aniso_U_12
_atom_site_aniso_U_13
_atom_site_aniso_U_23
K 0.02521 0.02448 0.02614 0.00000 0.00388 0.00000
Li1 0.02521 0.02057 0.02619 0.00000 0.00853 0.00000
Al2 0.00822 0.00950 0.01073 0.00000 0.00129 0.00000
Li2 0.00822 0.00950 0.01073 0.00000 0.00129 0.00000
Si 0.00862 0.00860 0.01113 -0.00028 0.00150 -0.00005
Al 0.00862 0.00860 0.01113 -0.00028 0.00150 -0.00005
O1 0.02640 0.01193 0.01561 0.00000 -0.00026 0.00000
O2 0.01499 0.02304 0.01914 -0.00654 0.00414 -0.00137
O3 0.02255 0.01522 0.01123 -0.00280 0.00103 -0.00046
F 0.01658 0.05800 0.01511 0.00000 0.00284 0.00000

loop_
_atom_site_label
_atom_site_fract_x
_atom_site_fract_y
_atom_site_fract_z
_atom_site_occupancy
K 0.00000 0.50000 0.00000 1.00000
Li1 0.00000 0.00000 0.50000 1.00000
Al2 0.00000 0.32890 0.50000 0.65000
Li2 0.00000 0.32890 0.50000 0.28000
Si 0.08100 0.16860 0.23203 0.87300
Al 0.08100 0.16860 0.23203 0.12700
O1 0.02180 0.00000 0.17500 1.00000
O2 0.32520 0.23190 0.16800 1.00000
O3 0.14180 0.17680 0.39450 1.00000
F 0.10760 0.50000 0.40170 1.00000

loop_
_cod_related_entry_id
_cod_related_entry_database
_cod_related_entry_code
1 AMCSD 0000851
